data_4106800
loop_
_publ_author_name
'Bin Xi'
'Isiah P.-C. Liu'
'Guo-Lin Xu'
'Mohommad M. R. Choudhuri'
'Maria C. DeRosa'
'Robert J. Crutchley'
'Tong Ren'

_publ_contact_author_address
; Department of Chemistry 
  University of Miami 
  PO BOX 249118 
  Coral Gables, FL 33124-0431 
  USA 
;
_publ_contact_author_email tren@miami.edu
_publ_contact_author_fax '(305) 284-1880'
_publ_contact_author_name 'Dr. Ren, Tong'
_publ_contact_author_phone '(305) 284-6617'
_publ_section_title
;
 Modulation of Electronic Couplings within Ru2-Polyyne Frameworks
;
_journal_name_full 'Journal of the American Chemical Society'
_journal_page_first 15094
_journal_page_last 15104
_journal_paper_doi 10.1021/ja204813h
_journal_volume 133
_journal_year 2011
_chemical_formula_sum 'C116 H108 N20 O6 Ru4'
_chemical_formula_weight 2282.50
_chemical_name_systematic
; 
 ? 
;
_space_group_IT_number 15
_symmetry_cell_setting monoclinic
_symmetry_space_group_name_Hall '-C 2yc'
_symmetry_space_group_name_H-M 'C 1 2/c 1'
_atom_sites_solution_hydrogens geom
_atom_sites_solution_primary direct
_atom_sites_solution_secondary difmap
_audit_creation_method SHELXL-97
_cell_angle_alpha 90.00
_cell_angle_beta 95.983(2)
_cell_angle_gamma 90.00
_cell_formula_units_Z 4
_cell_length_a 16.2323(16)
_cell_length_b 35.319(4)
_cell_length_c 19.3815(19)
_cell_measurement_reflns_used 5604
_cell_measurement_temperature 300(2)
_cell_measurement_theta_max 22.714
_cell_measurement_theta_min 2.307
_cell_volume 11051(2)
_computing_cell_refinement 'Bruker SMART'
_computing_data_collection 'Bruker SMART'
_computing_data_reduction 'Bruker SHELXTL'
_computing_molecular_graphics 'Bruker SHELXTL'
_computing_publication_material 'Bruker SHELXTL'
_computing_structure_refinement 'SHELXL-97 (Sheldrick, 1997)'
_computing_structure_solution 'SHELXS-97 (Sheldrick, 1990)'
_diffrn_ambient_temperature 300(2)
_diffrn_measured_fraction_theta_full 0.998
_diffrn_measured_fraction_theta_max 0.998
_diffrn_measurement_device_type 'CCD area detector'
_diffrn_measurement_method 'phi and omega scans'
_diffrn_radiation_monochromator graphite
_diffrn_radiation_source 'fine-focus sealed tube'
_diffrn_radiation_type MoK\a
_diffrn_radiation_wavelength 0.71073
_diffrn_reflns_av_R_equivalents 0.0579
_diffrn_reflns_av_sigmaI/netI 0.0738
_diffrn_reflns_limit_h_max 19
_diffrn_reflns_limit_h_min -18
_diffrn_reflns_limit_k_max 40
_diffrn_reflns_limit_k_min -42
_diffrn_reflns_limit_l_max 23
_diffrn_reflns_limit_l_min -21
_diffrn_reflns_number 29121
_diffrn_reflns_theta_full 25.00
_diffrn_reflns_theta_max 25.00
_diffrn_reflns_theta_min 1.39
_exptl_absorpt_coefficient_mu 0.599
_exptl_absorpt_correction_T_max 0.936
_exptl_absorpt_correction_T_min 0.726
_exptl_absorpt_correction_type empirical
_exptl_absorpt_process_details
; 
  SADABS, Absorption corrections using Bruker CCD based on the method of 
  Bob Blessing.  Acta Cryst. 1995, A51, 33 
;
_exptl_crystal_colour brown
_exptl_crystal_density_diffrn 1.372
_exptl_crystal_description block
_exptl_crystal_F_000 4672
_exptl_crystal_size_max 0.62
_exptl_crystal_size_mid 0.14
_exptl_crystal_size_min 0.11
_refine_diff_density_max 0.989
_refine_diff_density_min -0.932
_refine_diff_density_rms 0.114
_refine_ls_extinction_method none
_refine_ls_goodness_of_fit_ref 1.012
_refine_ls_hydrogen_treatment mixed
_refine_ls_matrix_type full
_refine_ls_number_parameters 587
_refine_ls_number_reflns 9724
_refine_ls_number_restraints 5
_refine_ls_restrained_S_all 1.013
_refine_ls_R_factor_all 0.1024
_refine_ls_R_factor_gt 0.0539
_refine_ls_shift/su_max 0.000
_refine_ls_shift/su_mean 0.000
_refine_ls_structure_factor_coef Fsqd
_refine_ls_weighting_details 'calc w=1/[\s^2^(Fo^2^)+(0.0960P)^2^+0.0000P] where P=(Fo^2^+2Fc^2^)/3'
_refine_ls_weighting_scheme calc
_refine_ls_wR_factor_gt 0.1453
_refine_ls_wR_factor_ref 0.1720
_reflns_number_gt 5897
_reflns_number_total 9724
_reflns_threshold_expression >2sigma(I)
_cod_data_source_file ja204813h_si_002_2.cif
_cod_data_source_block compd2a
_cod_original_cell_volume 11051.0(19)
_cod_database_code 4106800

loop_
_symmetry_equiv_pos_as_xyz
'x, y, z'
'-x, y, -z+1/2'
'x+1/2, y+1/2, z'
'-x+1/2, y+1/2, -z+1/2'
'-x, -y, -z'
'x, -y, z-1/2'
'-x+1/2, -y+1/2, -z'
'x+1/2, -y+1/2, z-1/2'

loop_
_atom_site_label
_atom_site_type_symbol
_atom_site_fract_x
_atom_site_fract_y
_atom_site_fract_z
_atom_site_U_iso_or_equiv
_atom_site_adp_type
_atom_site_occupancy
_atom_site_symmetry_multiplicity
_atom_site_calc_flag
_atom_site_refinement_flags
Ru1 Ru 0.19812(3) 0.136836(13) 0.40770(3) 0.04167(16) Uani 1 1 d .
Ru2 Ru 0.29083(3) 0.093490(13) 0.46860(3) 0.04137(16) Uani 1 1 d .
N1 N 0.1020(3) 0.10641(14) 0.4450(3) 0.0456(13) Uani 1 1 d .
N2 N 0.1946(3) 0.05666(13) 0.4686(3) 0.0468(13) Uani 1 1 d .
N3 N 0.1967(3) 0.09993(14) 0.3233(3) 0.0481(13) Uani 1 1 d .
N4 N 0.3158(3) 0.07206(14) 0.3755(3) 0.0471(13) Uani 1 1 d .
N5 N 0.3027(4) 0.16361(14) 0.3765(3) 0.0483(13) Uani 1 1 d .
N6 N 0.3813(3) 0.13171(14) 0.4637(3) 0.0489(13) Uani 1 1 d .
N7 N 0.2046(3) 0.16893(13) 0.4975(3) 0.0454(13) Uani 1 1 d .
N8 N 0.2631(3) 0.11655(14) 0.5579(3) 0.0480(13) Uani 1 1 d .
N9 N -0.0385(7) 0.2368(3) 0.4561(5) 0.132(4) Uani 1 1 d .
N10 N -0.1666(6) 0.2759(3) 0.2606(5) 0.141(4) Uani 1 1 d .
C1 C 0.1171(4) 0.17307(17) 0.3539(3) 0.0484(16) Uani 1 1 d .
C2 C 0.0670(4) 0.19402(18) 0.3224(3) 0.0482(16) Uani 1 1 d .
C3 C 0.0047(4) 0.21629(16) 0.2887(3) 0.0487(16) Uani 1 1 d .
C4 C -0.0497(5) 0.2363(2) 0.3225(4) 0.066(2) Uani 1 1 d .
C5 C -0.0434(6) 0.2364(3) 0.3982(5) 0.086(3) Uani 1 1 d .
C6 C -0.1158(6) 0.2578(3) 0.2882(5) 0.087(3) Uani 1 1 d .
C7 C 0.1155(4) 0.06964(18) 0.4641(3) 0.0466(15) Uani 1 1 d .
C8 C 0.0487(5) 0.0474(2) 0.4819(4) 0.065(2) Uani 1 1 d .
H8A H 0.0569 0.0220 0.4932 0.078 Uiso 1 1 calc R
C9 C -0.0280(5) 0.0632(2) 0.4826(5) 0.074(2) Uani 1 1 d .
H9A H -0.0719 0.0486 0.4947 0.089 Uiso 1 1 calc R
C10 C -0.0405(5) 0.1006(2) 0.4657(4) 0.069(2) Uani 1 1 d .
H10A H -0.0923 0.1117 0.4668 0.083 Uiso 1 1 calc R
C11 C 0.0254(4) 0.1213(2) 0.4471(4) 0.0570(18) Uani 1 1 d .
H11A H 0.0171 0.1466 0.4354 0.068 Uiso 1 1 calc R
C12 C 0.2077(4) 0.01718(17) 0.4675(4) 0.0504(17) Uani 1 1 d .
C13 C 0.2528(5) -0.00088(19) 0.5218(5) 0.074(2) Uani 1 1 d .
H13A H 0.2730 0.0126 0.5612 0.089 Uiso 1 1 calc R
C14 C 0.2679(6) -0.0399(2) 0.5171(6) 0.092(3) Uani 1 1 d .
H14A H 0.2985 -0.0520 0.5539 0.111 Uiso 1 1 calc R
C15 C 0.2394(6) -0.0604(2) 0.4604(6) 0.089(3) Uani 1 1 d .
H15A H 0.2508 -0.0861 0.4578 0.106 Uiso 1 1 calc R
C16 C 0.1939(6) -0.0424(2) 0.4078(5) 0.081(3) Uani 1 1 d .
H16A H 0.1719 -0.0562 0.3693 0.097 Uiso 1 1 calc R
C17 C 0.1799(5) -0.0041(2) 0.4106(4) 0.069(2) Uani 1 1 d .
H17A H 0.1508 0.0078 0.3728 0.083 Uiso 1 1 calc R
C18 C 0.2604(4) 0.07527(17) 0.3192(3) 0.0471(16) Uani 1 1 d .
C19 C 0.2625(6) 0.0534(2) 0.2587(4) 0.069(2) Uani 1 1 d .
H19A H 0.3077 0.0377 0.2547 0.082 Uiso 1 1 calc R
C20 C 0.2017(7) 0.0546(3) 0.2068(5) 0.085(3) Uani 1 1 d .
H20A H 0.2042 0.0397 0.1675 0.102 Uiso 1 1 calc R
C21 C 0.1355(7) 0.0782(3) 0.2122(4) 0.089(3) Uani 1 1 d .
H21A H 0.0923 0.0793 0.1768 0.107 Uiso 1 1 calc R
C22 C 0.1338(5) 0.1002(2) 0.2707(4) 0.069(2) Uani 1 1 d .
H22A H 0.0883 0.1158 0.2745 0.083 Uiso 1 1 calc R
C23 C 0.3930(5) 0.05471(18) 0.3700(4) 0.0530(17) Uani 1 1 d .
C24 C 0.4106(6) 0.0193(2) 0.3965(5) 0.087(3) Uani 1 1 d .
H24A H 0.3703 0.0052 0.4158 0.104 Uiso 1 1 calc R
C25 C 0.4901(7) 0.0047(3) 0.3939(6) 0.110(4) Uani 1 1 d .
H25A H 0.5031 -0.0189 0.4134 0.132 Uiso 1 1 calc R
C26 C 0.5495(6) 0.0242(3) 0.3633(5) 0.099(3) Uani 1 1 d .
H26A H 0.6017 0.0138 0.3608 0.118 Uiso 1 1 calc R
C27 C 0.5308(6) 0.0595(3) 0.3364(5) 0.085(3) Uani 1 1 d .
H27A H 0.5703 0.0732 0.3153 0.102 Uiso 1 1 calc R
C28 C 0.4555(5) 0.0742(2) 0.3408(4) 0.071(2) Uani 1 1 d .
H28A H 0.4444 0.0985 0.3236 0.085 Uiso 1 1 calc R
C29 C 0.3771(4) 0.15829(18) 0.4141(4) 0.0510(17) Uani 1 1 d .
C30 C 0.4473(5) 0.1796(2) 0.3978(4) 0.071(2) Uani 1 1 d .
H30A H 0.4973 0.1778 0.4258 0.086 Uiso 1 1 calc R
C31 C 0.4408(6) 0.2024(2) 0.3410(5) 0.083(3) Uani 1 1 d .
H31A H 0.4871 0.2153 0.3290 0.099 Uiso 1 1 calc R
C32 C 0.3653(6) 0.2064(2) 0.3010(4) 0.074(2) Uani 1 1 d .
H32A H 0.3604 0.2219 0.2620 0.089 Uiso 1 1 calc R
C33 C 0.2975(5) 0.18696(18) 0.3204(4) 0.0572(19) Uani 1 1 d .
H33A H 0.2466 0.1899 0.2942 0.069 Uiso 1 1 calc R
C34 C 0.4494(5) 0.1324(2) 0.5182(4) 0.0610(19) Uani 1 1 d .
C35 C 0.5031(5) 0.1015(2) 0.5264(5) 0.077(2) Uani 1 1 d .
H35A H 0.4982 0.0817 0.4946 0.092 Uiso 1 1 calc R
C36 C 0.5639(6) 0.1006(3) 0.5821(6) 0.102(3) Uani 1 1 d .
H36A H 0.5997 0.0800 0.5879 0.123 Uiso 1 1 calc R
C37 C 0.5714(7) 0.1298(4) 0.6285(7) 0.134(5) Uani 1 1 d .
H37A H 0.6127 0.1293 0.6655 0.160 Uiso 1 1 calc R
C38 C 0.5169(10) 0.1602(4) 0.6202(7) 0.151(6) Uani 1 1 d .
H38A H 0.5205 0.1797 0.6527 0.182 Uiso 1 1 calc R
C39 C 0.4565(7) 0.1617(3) 0.5629(6) 0.108(4) Uani 1 1 d .
H39A H 0.4218 0.1826 0.5560 0.129 Uiso 1 1 calc R
C40 C 0.2330(4) 0.15272(18) 0.5597(3) 0.0497(16) Uani 1 1 d .
C41 C 0.2335(5) 0.1729(2) 0.6225(4) 0.070(2) Uani 1 1 d .
H41A H 0.2523 0.1616 0.6645 0.083 Uiso 1 1 calc R
C42 C 0.2062(6) 0.2092(2) 0.6205(4) 0.083(3) Uani 1 1 d .
H42A H 0.2074 0.2233 0.6611 0.100 Uiso 1 1 calc R
C43 C 0.1754(6) 0.2256(2) 0.5556(4) 0.084(3) Uani 1 1 d .
H43A H 0.1539 0.2500 0.5531 0.101 Uiso 1 1 calc R
C44 C 0.1786(5) 0.20472(18) 0.4987(4) 0.0607(19) Uani 1 1 d .
H44A H 0.1613 0.2160 0.4564 0.073 Uiso 1 1 calc R
C45 C 0.2727(5) 0.09535(19) 0.6199(4) 0.0582(19) Uani 1 1 d .
C46 C 0.2050(7) 0.0819(3) 0.6490(5) 0.109(4) Uani 1 1 d .
H46A H 0.1515 0.0868 0.6291 0.131 Uiso 1 1 calc R
C47 C 0.2197(10) 0.0604(4) 0.7103(6) 0.133(5) Uani 1 1 d .
H47A H 0.1739 0.0522 0.7313 0.160 Uiso 1 1 calc R
C48 C 0.2930(11) 0.0512(3) 0.7398(6) 0.118(5) Uani 1 1 d .
H48A H 0.2987 0.0369 0.7802 0.142 Uiso 1 1 calc R
C49 C 0.3581(9) 0.0627(3) 0.7112(5) 0.115(4) Uani 1 1 d .
H49A H 0.4105 0.0558 0.7311 0.138 Uiso 1 1 calc R
C50 C 0.3505(7) 0.0856(3) 0.6500(5) 0.095(3) Uani 1 1 d .
H50A H 0.3975 0.0937 0.6307 0.114 Uiso 1 1 calc R
O1 O 0.5448(9) 0.3213(4) 0.3786(7) 0.200 Uiso 0.866(9) 1 d PD
C51 C 0.5747(13) 0.2890(5) 0.3433(11) 0.200 Uiso 0.866(9) 1 d PD
C52 C 0.6451(13) 0.3059(6) 0.3206(12) 0.200 Uiso 0.866(9) 1 d PD
C53 C 0.6572(13) 0.3448(6) 0.3374(12) 0.200 Uiso 0.866(9) 1 d PD
C54 C 0.5812(13) 0.3568(5) 0.3611(12) 0.200 Uiso 0.866(9) 1 d PD
O2 O -0.2696(11) 0.1443(4) 0.3949(8) 0.200 Uiso 0.744(9) 1 d PG
C55 C -0.2262(10) 0.1735(6) 0.3763(9) 0.200 Uiso 0.744(9) 1 d PG
C56 C -0.2577(13) 0.2045(5) 0.4013(10) 0.200 Uiso 0.744(9) 1 d PG
C57 C -0.3206(12) 0.1944(6) 0.4353(9) 0.200 Uiso 0.744(9) 1 d PG
C58 C -0.3279(10) 0.1573(6) 0.4314(9) 0.200 Uiso 0.744(9) 1 d PG
O3 O 0.011(2) 0.0383(9) 0.6986(17) 0.59(2) Uiso 1 1 d .

loop_
_atom_site_aniso_label
_atom_site_aniso_U_11
_atom_site_aniso_U_22
_atom_site_aniso_U_33
_atom_site_aniso_U_23
_atom_site_aniso_U_13
_atom_site_aniso_U_12
Ru1 0.0482(3) 0.0378(3) 0.0379(3) 0.0027(2) -0.0011(2) 0.0047(2)
Ru2 0.0458(3) 0.0383(3) 0.0391(3) 0.0030(2) 0.0004(2) 0.0039(2)
N1 0.046(3) 0.046(3) 0.044(3) 0.000(2) 0.000(2) 0.001(2)
N2 0.054(4) 0.038(3) 0.049(3) 0.005(2) 0.007(3) 0.000(2)
N3 0.056(4) 0.048(3) 0.039(3) 0.000(2) -0.003(3) 0.001(3)
N4 0.052(4) 0.044(3) 0.047(3) 0.001(3) 0.008(3) 0.009(3)
N5 0.058(4) 0.039(3) 0.047(3) 0.002(2) 0.006(3) 0.004(2)
N6 0.046(3) 0.043(3) 0.056(3) 0.010(3) -0.004(3) 0.002(2)
N7 0.050(3) 0.040(3) 0.043(3) 0.004(2) -0.006(2) 0.004(2)
N8 0.058(4) 0.046(3) 0.038(3) 0.005(2) -0.002(3) 0.006(3)
N9 0.142(9) 0.194(10) 0.061(5) 0.004(6) 0.009(6) 0.058(8)
N10 0.128(8) 0.173(9) 0.109(7) -0.041(7) -0.046(6) 0.093(7)
C1 0.059(4) 0.043(3) 0.043(4) -0.002(3) 0.005(3) -0.002(3)
C2 0.050(4) 0.048(4) 0.044(4) 0.005(3) -0.010(3) 0.007(3)
C3 0.057(4) 0.036(3) 0.050(4) 0.001(3) -0.006(3) -0.003(3)
C4 0.073(6) 0.066(5) 0.055(5) 0.002(4) -0.016(4) 0.016(4)
C5 0.088(7) 0.101(7) 0.066(6) -0.006(5) -0.002(5) 0.035(5)
C6 0.086(7) 0.107(7) 0.064(5) -0.019(5) -0.013(5) 0.040(6)
C7 0.044(4) 0.051(4) 0.044(4) 0.001(3) -0.001(3) -0.002(3)
C8 0.059(5) 0.054(4) 0.086(6) 0.013(4) 0.020(4) -0.003(4)
C9 0.057(5) 0.072(5) 0.096(7) 0.016(5) 0.022(5) -0.003(4)
C10 0.047(5) 0.080(6) 0.081(6) 0.007(5) 0.008(4) 0.010(4)
C11 0.050(5) 0.063(4) 0.058(5) 0.003(4) 0.005(4) 0.008(4)
C12 0.054(4) 0.041(4) 0.057(4) 0.003(3) 0.013(4) 0.002(3)
C13 0.082(6) 0.044(4) 0.090(6) 0.009(4) -0.016(5) -0.001(4)
C14 0.091(7) 0.051(5) 0.131(9) 0.037(6) -0.001(6) 0.012(5)
C15 0.091(7) 0.046(5) 0.134(9) -0.007(6) 0.039(7) -0.002(5)
C16 0.112(8) 0.055(5) 0.080(6) -0.019(5) 0.027(6) -0.003(5)
C17 0.095(6) 0.053(4) 0.062(5) -0.001(4) 0.015(5) -0.004(4)
C18 0.061(5) 0.041(3) 0.040(4) 0.003(3) 0.010(3) 0.000(3)
C19 0.087(6) 0.063(5) 0.057(5) -0.011(4) 0.015(5) 0.010(4)
C20 0.115(8) 0.082(6) 0.057(5) -0.022(5) -0.003(5) 0.018(6)
C21 0.125(9) 0.089(6) 0.047(5) -0.019(5) -0.028(5) 0.006(6)
C22 0.080(6) 0.059(5) 0.064(5) -0.008(4) -0.015(4) 0.012(4)
C23 0.062(5) 0.048(4) 0.048(4) -0.007(3) 0.005(3) 0.007(3)
C24 0.082(7) 0.064(5) 0.120(8) 0.021(5) 0.035(6) 0.023(5)
C25 0.111(9) 0.079(6) 0.139(10) 0.027(6) 0.013(8) 0.050(6)
C26 0.068(7) 0.129(9) 0.099(8) -0.024(7) 0.012(6) 0.028(6)
C27 0.079(7) 0.094(7) 0.086(7) -0.002(5) 0.024(5) 0.006(5)
C28 0.065(6) 0.077(5) 0.074(5) 0.013(4) 0.020(4) 0.015(4)
C29 0.054(5) 0.046(4) 0.052(4) 0.002(3) 0.003(3) 0.002(3)
C30 0.059(5) 0.067(5) 0.088(6) 0.019(5) 0.006(4) -0.008(4)
C31 0.075(6) 0.079(6) 0.097(7) 0.021(5) 0.024(6) -0.012(5)
C32 0.093(7) 0.066(5) 0.064(5) 0.010(4) 0.014(5) 0.006(5)
C33 0.074(5) 0.050(4) 0.049(4) 0.012(3) 0.014(4) 0.005(4)
C34 0.055(5) 0.058(4) 0.067(5) 0.011(4) -0.011(4) -0.012(4)
C35 0.055(5) 0.086(6) 0.087(6) 0.022(5) -0.006(5) 0.004(4)
C36 0.063(6) 0.116(9) 0.124(9) 0.037(7) -0.012(6) 0.009(6)
C37 0.095(9) 0.143(11) 0.147(12) 0.052(10) -0.066(8) -0.036(8)
C38 0.189(14) 0.100(9) 0.142(12) -0.008(8) -0.091(10) -0.037(9)
C39 0.117(9) 0.077(6) 0.114(8) 0.005(6) -0.061(7) -0.014(6)
C40 0.057(4) 0.046(4) 0.046(4) -0.008(3) 0.000(3) 0.003(3)
C41 0.098(6) 0.061(5) 0.046(4) -0.005(4) -0.009(4) 0.020(4)
C42 0.117(8) 0.068(5) 0.060(5) -0.032(4) -0.008(5) 0.021(5)
C43 0.129(8) 0.050(4) 0.068(5) -0.011(4) -0.010(5) 0.032(5)
C44 0.081(6) 0.045(4) 0.053(4) -0.009(3) -0.007(4) 0.009(4)
C45 0.080(6) 0.052(4) 0.041(4) -0.003(3) -0.003(4) 0.008(4)
C46 0.104(9) 0.140(9) 0.085(7) 0.042(7) 0.012(6) -0.009(7)
C47 0.143(13) 0.165(12) 0.094(9) 0.057(9) 0.022(8) -0.022(10)
C48 0.191(15) 0.097(8) 0.073(8) 0.030(6) 0.040(9) 0.031(9)
C49 0.161(12) 0.113(8) 0.067(7) 0.015(6) -0.006(7) 0.070(8)
C50 0.101(8) 0.121(8) 0.062(6) 0.025(5) 0.006(5) 0.040(6)

loop_
_atom_type_symbol
_atom_type_description
_atom_type_scat_dispersion_real
_atom_type_scat_dispersion_imag
_atom_type_scat_source
C C 0.0033 0.0016 'International Tables Vol C Tables 4.2.6.8 and 6.1.1.4'
H H 0.0000 0.0000 'International Tables Vol C Tables 4.2.6.8 and 6.1.1.4'
N N 0.0061 0.0033 'International Tables Vol C Tables 4.2.6.8 and 6.1.1.4'
Ru Ru -1.2594 0.8363 'International Tables Vol C Tables 4.2.6.8 and 6.1.1.4'
O O 0.0106 0.0060 'International Tables Vol C Tables 4.2.6.8 and 6.1.1.4'

loop_
_geom_angle_atom_site_label_1
_geom_angle_atom_site_label_2
_geom_angle_atom_site_label_3
_geom_angle
_geom_angle_site_symmetry_3
C1 Ru1 N7 93.4(2) .
C1 Ru1 N1 92.0(2) .
N7 Ru1 N1 88.0(2) .
C1 Ru1 N5 93.9(2) .
N7 Ru1 N5 91.4(2) .
N1 Ru1 N5 174.1(2) .
C1 Ru1 N3 92.1(2) .
N7 Ru1 N3 174.2(2) .
N1 Ru1 N3 90.1(2) .
N5 Ru1 N3 89.9(2) .
C1 Ru1 Ru2 178.60(18) .
N7 Ru1 Ru2 87.77(14) .
N1 Ru1 Ru2 87.36(15) .
N5 Ru1 Ru2 86.78(15) .
N3 Ru1 Ru2 86.67(15) .
N6 Ru2 N8 89.9(2) .
N6 Ru2 N2 176.3(2) .
N8 Ru2 N2 91.0(2) .
N6 Ru2 N4 89.7(2) .
N8 Ru2 N4 177.3(2) .
N2 Ru2 N4 89.2(2) .
N6 Ru2 Ru1 88.38(15) .
N8 Ru2 Ru1 88.82(15) .
N2 Ru2 Ru1 88.02(15) .
N4 Ru2 Ru1 88.47(15) .
C11 N1 C7 119.0(6) .
C11 N1 Ru1 122.2(4) .
C7 N1 Ru1 118.7(4) .
C7 N2 C12 118.4(5) .
C7 N2 Ru2 120.4(4) .
C12 N2 Ru2 121.0(4) .
C18 N3 C22 118.4(6) .
C18 N3 Ru1 119.8(4) .
C22 N3 Ru1 121.8(5) .
C18 N4 C23 120.1(5) .
C18 N4 Ru2 120.6(4) .
C23 N4 Ru2 119.3(4) .
C29 N5 C33 119.3(6) .
C29 N5 Ru1 119.2(4) .
C33 N5 Ru1 121.5(5) .
C29 N6 C34 119.3(5) .
C29 N6 Ru2 121.5(5) .
C34 N6 Ru2 119.0(4) .
C44 N7 C40 117.3(6) .
C44 N7 Ru1 123.0(5) .
C40 N7 Ru1 119.6(4) .
C40 N8 C45 118.8(6) .
C40 N8 Ru2 120.9(4) .
C45 N8 Ru2 120.3(4) .
C2 C1 Ru1 178.1(6) .
C1 C2 C3 175.3(7) .
C4 C3 C2 123.2(6) .
C4 C3 C3 118.9(7) 2
C2 C3 C3 117.8(6) 2
C3 C4 C6 123.4(7) .
C3 C4 C5 120.4(7) .
C6 C4 C5 116.1(7) .
N9 C5 C4 179.2(13) .
N10 C6 C4 177.5(13) .
N2 C7 N1 117.7(6) .
N2 C7 C8 122.9(6) .
N1 C7 C8 119.3(6) .
C9 C8 C7 120.0(7) .
C8 C9 C10 120.3(7) .
C9 C10 C11 118.3(7) .
N1 C11 C10 123.0(7) .
C17 C12 C13 117.8(7) .
C17 C12 N2 121.1(7) .
C13 C12 N2 121.1(7) .
C12 C13 C14 119.2(8) .
C15 C14 C13 122.0(9) .
C16 C15 C14 118.3(8) .
C15 C16 C17 120.7(9) .
C12 C17 C16 122.0(8) .
N4 C18 N3 117.1(6) .
N4 C18 C19 123.9(6) .
N3 C18 C19 118.9(7) .
C20 C19 C18 122.1(8) .
C19 C20 C21 118.9(8) .
C20 C21 C22 119.3(8) .
N3 C22 C21 122.2(8) .
C24 C23 C28 118.2(7) .
C24 C23 N4 121.3(7) .
C28 C23 N4 120.4(6) .
C23 C24 C25 118.7(8) .
C26 C25 C24 121.6(9) .
C25 C26 C27 119.0(9) .
C28 C27 C26 119.7(9) .
C27 C28 C23 122.7(8) .
N6 C29 N5 117.2(6) .
N6 C29 C30 123.1(7) .
N5 C29 C30 119.7(6) .
C31 C30 C29 119.6(8) .
C30 C31 C32 120.3(8) .
C33 C32 C31 118.5(8) .
N5 C33 C32 122.4(8) .
C39 C34 C35 121.1(8) .
C39 C34 N6 119.4(7) .
C35 C34 N6 119.3(7) .
C36 C35 C34 119.6(10) .
C37 C36 C35 120.1(10) .
C36 C37 C38 119.8(11) .
C37 C38 C39 120.2(12) .
C34 C39 C38 119.1(10) .
N8 C40 N7 117.1(6) .
N8 C40 C41 121.6(6) .
N7 C40 C41 121.2(6) .
C42 C41 C40 118.8(7) .
C41 C42 C43 119.5(7) .
C44 C43 C42 117.8(7) .
C43 C44 N7 125.3(7) .
C46 C45 C50 118.4(8) .
C46 C45 N8 120.8(8) .
C50 C45 N8 120.7(7) .
C45 C46 C47 117.5(11) .
C48 C47 C46 124.7(12) .
C47 C48 C49 118.4(12) .
C48 C49 C50 121.5(12) .
C45 C50 C49 119.3(10) .
C54 O1 C51 114.1(15) .
C52 C51 O1 97.9(16) .
C51 C52 C53 116.0(19) .
C52 C53 C54 104.9(19) .
C53 C54 O1 102.0(16) .
C55 O2 C58 108.0 .
C56 C55 O2 108.0 .
C55 C56 C57 108.0 .
C56 C57 C58 108.0 .
O2 C58 C57 108.0 .

loop_
_geom_bond_atom_site_label_1
_geom_bond_atom_site_label_2
_geom_bond_distance
_geom_bond_site_symmetry_2
Ru1 C1 2.042(7) .
Ru1 N7 2.071(5) .
Ru1 N1 2.086(5) .
Ru1 N5 2.086(5) .
Ru1 N3 2.091(5) .
Ru1 Ru2 2.3730(7) .
Ru2 N6 2.004(5) .
Ru2 N8 2.007(5) .
Ru2 N2 2.033(5) .
Ru2 N4 2.037(5) .
N1 C11 1.353(8) .
N1 C7 1.362(8) .
N2 C7 1.357(8) .
N2 C12 1.411(7) .
N3 C18 1.360(8) .
N3 C22 1.365(9) .
N4 C18 1.344(8) .
N4 C23 1.410(8) .
N5 C29 1.358(9) .
N5 C33 1.360(8) .
N6 C29 1.341(8) .
N6 C34 1.448(9) .
N7 C44 1.333(8) .
N7 C40 1.370(8) .
N8 C40 1.369(8) .
N8 C45 1.410(8) .
N9 C5 1.116(11) .
N10 C6 1.134(11) .
C1 C2 1.215(9) .
C2 C3 1.390(9) .
C3 C4 1.353(10) .
C3 C3 1.492(13) 2
C4 C6 1.420(11) .
C4 C5 1.460(12) .
C7 C8 1.410(9) .
C8 C9 1.366(10) .
C9 C10 1.370(10) .
C10 C11 1.374(10) .
C12 C17 1.370(10) .
C12 C13 1.375(10) .
C13 C14 1.404(10) .
C14 C15 1.356(13) .
C15 C16 1.353(13) .
C16 C17 1.375(10) .
C18 C19 1.408(9) .
C19 C20 1.334(12) .
C20 C21 1.373(12) .
C21 C22 1.378(10) .
C23 C24 1.372(10) .
C23 C28 1.394(10) .
C24 C25 1.395(13) .
C25 C26 1.371(14) .
C26 C27 1.372(13) .
C27 C28 1.338(11) .
C29 C30 1.428(10) .
C30 C31 1.358(11) .
C31 C32 1.388(12) .
C32 C33 1.382(10) .
C34 C39 1.346(12) .
C34 C35 1.396(10) .
C35 C36 1.385(13) .
C36 C37 1.365(16) .
C37 C38 1.391(17) .
C38 C39 1.403(14) .
C40 C41 1.411(9) .
C41 C42 1.355(10) .
C42 C43 1.427(11) .
C43 C44 1.331(10) .
C45 C46 1.372(12) .
C45 C50 1.378(12) .
C46 C47 1.408(14) .
C47 C48 1.306(17) .
C48 C49 1.308(16) .
C49 C50 1.429(13) .
O1 C54 1.441(9) .
O1 C51 1.442(9) .
C51 C52 1.401(10) .
C52 C53 1.420(10) .
C53 C54 1.425(10) .
O2 C55 1.320(9) .
O2 C58 1.320(9) .
C55 C56 1.320(9) .
C56 C57 1.320(9) .
C57 C58 1.320(9) .

loop_
_geom_torsion_atom_site_label_1
_geom_torsion_atom_site_label_2
_geom_torsion_atom_site_label_3
_geom_torsion_atom_site_label_4
_geom_torsion
_geom_torsion_site_symmetry_1
_geom_torsion_site_symmetry_4
C1 Ru1 Ru2 N6 138(7) . .
N7 Ru1 Ru2 N6 -72.3(2) . .
N1 Ru1 Ru2 N6 -160.4(2) . .
N5 Ru1 Ru2 N6 19.2(2) . .
N3 Ru1 Ru2 N6 109.3(2) . .
C1 Ru1 Ru2 N8 -132(7) . .
N7 Ru1 Ru2 N8 17.6(2) . .
N1 Ru1 Ru2 N8 -70.4(2) . .
N5 Ru1 Ru2 N8 109.1(2) . .
N3 Ru1 Ru2 N8 -160.7(2) . .
C1 Ru1 Ru2 N2 -41(7) . .
N7 Ru1 Ru2 N2 108.7(2) . .
N1 Ru1 Ru2 N2 20.6(2) . .
N5 Ru1 Ru2 N2 -159.8(2) . .
N3 Ru1 Ru2 N2 -69.7(2) . .
C1 Ru1 Ru2 N4 48(7) . .
N7 Ru1 Ru2 N4 -162.0(2) . .
N1 Ru1 Ru2 N4 109.9(2) . .
N5 Ru1 Ru2 N4 -70.5(2) . .
N3 Ru1 Ru2 N4 19.6(2) . .
C1 Ru1 N1 C11 -20.8(5) . .
N7 Ru1 N1 C11 72.6(5) . .
N5 Ru1 N1 C11 156.5(18) . .
N3 Ru1 N1 C11 -112.9(5) . .
Ru2 Ru1 N1 C11 160.5(5) . .
C1 Ru1 N1 C7 155.4(5) . .
N7 Ru1 N1 C7 -111.3(5) . .
N5 Ru1 N1 C7 -27(2) . .
N3 Ru1 N1 C7 63.3(5) . .
Ru2 Ru1 N1 C7 -23.4(5) . .
N6 Ru2 N2 C7 -41(3) . .
N8 Ru2 N2 C7 63.4(5) . .
N4 Ru2 N2 C7 -113.9(5) . .
Ru1 Ru2 N2 C7 -25.4(5) . .
N6 Ru2 N2 C12 133(3) . .
N8 Ru2 N2 C12 -121.9(5) . .
N4 Ru2 N2 C12 60.8(5) . .
Ru1 Ru2 N2 C12 149.3(5) . .
C1 Ru1 N3 C18 158.5(5) . .
N7 Ru1 N3 C18 -39(2) . .
N1 Ru1 N3 C18 -109.5(5) . .
N5 Ru1 N3 C18 64.6(5) . .
Ru2 Ru1 N3 C18 -22.2(4) . .
C1 Ru1 N3 C22 -20.3(6) . .
N7 Ru1 N3 C22 142.5(19) . .
N1 Ru1 N3 C22 71.7(6) . .
N5 Ru1 N3 C22 -114.2(6) . .
Ru2 Ru1 N3 C22 159.1(5) . .
N6 Ru2 N4 C18 -113.2(5) . .
N8 Ru2 N4 C18 -32(5) . .
N2 Ru2 N4 C18 63.2(5) . .
Ru1 Ru2 N4 C18 -24.9(5) . .
N6 Ru2 N4 C23 64.9(5) . .
N8 Ru2 N4 C23 147(5) . .
N2 Ru2 N4 C23 -118.7(5) . .
Ru1 Ru2 N4 C23 153.3(5) . .
C1 Ru1 N5 C29 159.8(5) . .
N7 Ru1 N5 C29 66.3(5) . .
N1 Ru1 N5 C29 -17(2) . .
N3 Ru1 N5 C29 -108.1(5) . .
Ru2 Ru1 N5 C29 -21.4(5) . .
C1 Ru1 N5 C33 -18.6(5) . .
N7 Ru1 N5 C33 -112.1(5) . .
N1 Ru1 N5 C33 164.2(18) . .
N3 Ru1 N5 C33 73.5(5) . .
Ru2 Ru1 N5 C33 160.2(5) . .
N8 Ru2 N6 C29 -113.3(5) . .
N2 Ru2 N6 C29 -8(4) . .
N4 Ru2 N6 C29 64.0(5) . .
Ru1 Ru2 N6 C29 -24.5(5) . .
N8 Ru2 N6 C34 61.8(5) . .
N2 Ru2 N6 C34 167(3) . .
N4 Ru2 N6 C34 -120.9(5) . .
Ru1 Ru2 N6 C34 150.6(5) . .
C1 Ru1 N7 C44 -15.7(6) . .
N1 Ru1 N7 C44 -107.6(6) . .
N5 Ru1 N7 C44 78.3(6) . .
N3 Ru1 N7 C44 -178(48) . .
Ru2 Ru1 N7 C44 165.0(6) . .
C1 Ru1 N7 C40 161.2(5) . .
N1 Ru1 N7 C40 69.3(5) . .
N5 Ru1 N7 C40 -104.8(5) . .
N3 Ru1 N7 C40 -2(2) . .
Ru2 Ru1 N7 C40 -18.1(5) . .
N6 Ru2 N8 C40 65.0(5) . .
N2 Ru2 N8 C40 -111.3(5) . .
N4 Ru2 N8 C40 -17(5) . .
Ru1 Ru2 N8 C40 -23.3(5) . .
N6 Ru2 N8 C45 -116.2(5) . .
N2 Ru2 N8 C45 67.4(5) . .
N4 Ru2 N8 C45 162(5) . .
Ru1 Ru2 N8 C45 155.4(5) . .
N7 Ru1 C1 C2 -91(19) . .
N1 Ru1 C1 C2 -3(19) . .
N5 Ru1 C1 C2 178(100) . .
N3 Ru1 C1 C2 87(19) . .
Ru2 Ru1 C1 C2 59(23) . .
Ru1 C1 C2 C3 3(26) . .
C1 C2 C3 C4 60(9) . .
C1 C2 C3 C3 -117(9) . 2
C2 C3 C4 C6 -177.1(8) . .
C3 C3 C4 C6 -0.3(12) 2 .
C2 C3 C4 C5 1.9(12) . .
C3 C3 C4 C5 178.7(7) 2 .
C3 C4 C5 N9 117(100) . .
C6 C4 C5 N9 -64(100) . .
C3 C4 C6 N10 -84(23) . .
C5 C4 C6 N10 97(23) . .
C12 N2 C7 N1 -161.2(6) . .
Ru2 N2 C7 N1 13.6(8) . .
C12 N2 C7 C8 22.4(10) . .
Ru2 N2 C7 C8 -162.8(6) . .
C11 N1 C7 N2 -173.1(6) . .
Ru1 N1 C7 N2 10.6(8) . .
C11 N1 C7 C8 3.4(10) . .
Ru1 N1 C7 C8 -172.9(5) . .
N2 C7 C8 C9 173.7(7) . .
N1 C7 C8 C9 -2.6(11) . .
C7 C8 C9 C10 0.4(13) . .
C8 C9 C10 C11 1.1(13) . .
C7 N1 C11 C10 -2.0(11) . .
Ru1 N1 C11 C10 174.1(6) . .
C9 C10 C11 N1 -0.3(12) . .
C7 N2 C12 C17 63.0(9) . .
Ru2 N2 C12 C17 -111.8(7) . .
C7 N2 C12 C13 -120.8(8) . .
Ru2 N2 C12 C13 64.4(8) . .
C17 C12 C13 C14 -0.4(12) . .
N2 C12 C13 C14 -176.8(7) . .
C12 C13 C14 C15 0.0(14) . .
C13 C14 C15 C16 -1.1(15) . .
C14 C15 C16 C17 2.6(14) . .
C13 C12 C17 C16 1.9(12) . .
N2 C12 C17 C16 178.3(7) . .
C15 C16 C17 C12 -3.1(13) . .
C23 N4 C18 N3 -164.3(6) . .
Ru2 N4 C18 N3 13.8(8) . .
C23 N4 C18 C19 18.9(10) . .
Ru2 N4 C18 C19 -162.9(5) . .
C22 N3 C18 N4 -171.6(6) . .
Ru1 N3 C18 N4 9.6(8) . .
C22 N3 C18 C19 5.3(9) . .
Ru1 N3 C18 C19 -173.5(5) . .
N4 C18 C19 C20 172.9(8) . .
N3 C18 C19 C20 -3.8(11) . .
C18 C19 C20 C21 0.8(14) . .
C19 C20 C21 C22 0.5(15) . .
C18 N3 C22 C21 -4.1(11) . .
Ru1 N3 C22 C21 174.7(7) . .
C20 C21 C22 N3 1.1(14) . .
C18 N4 C23 C24 -107.0(9) . .
Ru2 N4 C23 C24 74.8(8) . .
C18 N4 C23 C28 76.8(9) . .
Ru2 N4 C23 C28 -101.4(7) . .
C28 C23 C24 C25 0.9(14) . .
N4 C23 C24 C25 -175.5(9) . .
C23 C24 C25 C26 -2.5(17) . .
C24 C25 C26 C27 1.9(18) . .
C25 C26 C27 C28 0.3(16) . .
C26 C27 C28 C23 -2.0(15) . .
C24 C23 C28 C27 1.4(13) . .
N4 C23 C28 C27 177.7(8) . .
C34 N6 C29 N5 -161.3(6) . .
Ru2 N6 C29 N5 13.8(8) . .
C34 N6 C29 C30 21.3(10) . .
Ru2 N6 C29 C30 -163.6(5) . .
C33 N5 C29 N6 -172.3(6) . .
Ru1 N5 C29 N6 9.2(8) . .
C33 N5 C29 C30 5.2(9) . .
Ru1 N5 C29 C30 -173.3(5) . .
N6 C29 C30 C31 171.4(7) . .
N5 C29 C30 C31 -5.9(11) . .
C29 C30 C31 C32 3.1(13) . .
C30 C31 C32 C33 0.3(13) . .
C29 N5 C33 C32 -1.8(10) . .
Ru1 N5 C33 C32 176.7(5) . .
C31 C32 C33 N5 -1.0(11) . .
C29 N6 C34 C39 65.0(10) . .
Ru2 N6 C34 C39 -110.2(8) . .
C29 N6 C34 C35 -119.4(7) . .
Ru2 N6 C34 C35 65.4(8) . .
C39 C34 C35 C36 1.2(13) . .
N6 C34 C35 C36 -174.3(7) . .
C34 C35 C36 C37 -0.3(15) . .
C35 C36 C37 C38 1.0(19) . .
C36 C37 C38 C39 -2(2) . .
C35 C34 C39 C38 -2.6(16) . .
N6 C34 C39 C38 172.9(10) . .
C37 C38 C39 C34 3(2) . .
C45 N8 C40 N7 -163.7(6) . .
Ru2 N8 C40 N7 15.0(8) . .
C45 N8 C40 C41 18.1(10) . .
Ru2 N8 C40 C41 -163.1(6) . .
C44 N7 C40 N8 -177.1(6) . .
Ru1 N7 C40 N8 5.8(8) . .
C44 N7 C40 C41 1.0(10) . .
Ru1 N7 C40 C41 -176.0(6) . .
N8 C40 C41 C42 177.2(8) . .
N7 C40 C41 C42 -0.8(12) . .
C40 C41 C42 C43 1.8(14) . .
C41 C42 C43 C44 -3.0(15) . .
C42 C43 C44 N7 3.4(14) . .
C40 N7 C44 C43 -2.4(12) . .
Ru1 N7 C44 C43 174.5(7) . .
C40 N8 C45 C46 71.6(10) . .
Ru2 N8 C45 C46 -107.1(8) . .
C40 N8 C45 C50 -112.7(8) . .
Ru2 N8 C45 C50 68.6(9) . .
C50 C45 C46 C47 3.2(15) . .
N8 C45 C46 C47 179.0(9) . .
C45 C46 C47 C48 -3(2) . .
C46 C47 C48 C49 0(2) . .
C47 C48 C49 C50 2(2) . .
C46 C45 C50 C49 -1.6(14) . .
N8 C45 C50 C49 -177.4(8) . .
C48 C49 C50 C45 -0.9(16) . .
C54 O1 C51 C52 16(2) . .
O1 C51 C52 C53 -2(3) . .
C51 C52 C53 C54 -12(3) . .
C52 C53 C54 O1 20(3) . .
C51 O1 C54 C53 -23(3) . .
C58 O2 C55 C56 0.0 . .
O2 C55 C56 C57 0.0 . .
C55 C56 C57 C58 0.0 . .
C55 O2 C58 C57 0.0 . .
C56 C57 C58 O2 0.0 . .
